data_7059573
loop_
_publ_author_name
'Sutradhar, Manas'
'Roy Barman, Tannistha'
'Alegria, Elisabete C. B. A.'
'Lapa, Hugo M.'
'Guedes da Silva, M. F\'atima C.'
'Pombeiro, Armando J. L.'

_publ_section_title
;
 Cd(ii) coordination compounds as heterogeneous catalysts for
 microwave-assisted peroxidative oxidation of toluene and 1-phenylethanol
;
_journal_issue 22
_journal_name_full 'New Journal of Chemistry'
_journal_page_first 9163
_journal_page_last 9171
_journal_paper_doi 10.1039/D0NJ01408G
_journal_volume 44
_journal_year 2020
_chemical_formula_moiety 'C17 H17 Cd N3 O4'
_chemical_formula_sum 'C17 H17 Cd N3 O4'
_chemical_formula_weight 439.73
_space_group_crystal_system monoclinic
_space_group_IT_number 14
_space_group_name_Hall '-P 2ybc'
_space_group_name_H-M_alt 'P 1 21/c 1'
_atom_sites_solution_hydrogens mixed
_audit_creation_method SHELXL-2014
_audit_update_record
;
2020-03-21 deposited with the CCDC.	2020-05-05 downloaded from the CCDC.
;
_cell_angle_alpha 90
_cell_angle_beta 101.791(4)
_cell_angle_gamma 90
_cell_formula_units_Z 4
_cell_length_a 11.0012(10)
_cell_length_b 13.1453(11)
_cell_length_c 12.5273(12)
_cell_measurement_reflns_used 9911
_cell_measurement_temperature 296(2)
_cell_measurement_theta_max 26.38
_cell_measurement_theta_min 2.27
_cell_volume 1773.4(3)
_computing_cell_refinement 'Bruker SAINT'
_computing_data_collection 'Bruker APEX2'
_computing_data_reduction 'Bruker SAINT'
_computing_molecular_graphics 'Bruker SHELXTL'
_computing_publication_material 'Bruker SHELXTL'
_computing_structure_refinement 'SHELXL-2014 (Sheldrick 2014)'
_computing_structure_solution 'SHELXS-97 (Sheldrick 2008)'
_diffrn_ambient_temperature 296(2)
_diffrn_measured_fraction_theta_full 0.992
_diffrn_measured_fraction_theta_max 0.991
_diffrn_measurement_device_type 'Bruker APEX-II PHOTON 100 detector'
_diffrn_measurement_method '\f and \w scans'
_diffrn_radiation_type MoK\a
_diffrn_radiation_wavelength 0.71073
_diffrn_reflns_av_R_equivalents 0.0309
_diffrn_reflns_av_unetI/netI 0.0170
_diffrn_reflns_Laue_measured_fraction_full 0.992
_diffrn_reflns_Laue_measured_fraction_max 0.991
_diffrn_reflns_limit_h_max 13
_diffrn_reflns_limit_h_min -13
_diffrn_reflns_limit_k_max 16
_diffrn_reflns_limit_k_min -16
_diffrn_reflns_limit_l_max 15
_diffrn_reflns_limit_l_min -15
_diffrn_reflns_number 28675
_diffrn_reflns_point_group_measured_fraction_full 0.992
_diffrn_reflns_point_group_measured_fraction_max 0.991
_diffrn_reflns_theta_full 25.242
_diffrn_reflns_theta_max 26.429
_diffrn_reflns_theta_min 2.445
_exptl_absorpt_coefficient_mu 1.257
_exptl_absorpt_correction_T_max 0.896
_exptl_absorpt_correction_T_min 0.798
_exptl_absorpt_correction_type multi-scan
_exptl_absorpt_process_details sadabs
_exptl_crystal_colour yellow
_exptl_crystal_density_diffrn 1.647
_exptl_crystal_description Plate
_exptl_crystal_F_000 880
_exptl_crystal_size_max 0.180
_exptl_crystal_size_mid 0.120
_exptl_crystal_size_min 0.080
_refine_diff_density_max 0.960
_refine_diff_density_min -0.516
_refine_diff_density_rms 0.078
_refine_ls_extinction_method none
_refine_ls_goodness_of_fit_ref 1.164
_refine_ls_hydrogen_treatment mixed
_refine_ls_matrix_type full
_refine_ls_number_parameters 235
_refine_ls_number_reflns 3628
_refine_ls_number_restraints 0
_refine_ls_restrained_S_all 1.164
_refine_ls_R_factor_all 0.0359
_refine_ls_R_factor_gt 0.0293
_refine_ls_shift/su_max 0.001
_refine_ls_shift/su_mean 0.000
_refine_ls_structure_factor_coef Fsqd
_refine_ls_weighting_details 'w=1/[\s^2^(Fo^2^)+(0.0162P)^2^+4.4708P] where P=(Fo^2^+2Fc^2^)/3'
_refine_ls_weighting_scheme calc
_refine_ls_wR_factor_gt 0.0728
_refine_ls_wR_factor_ref 0.0754
_reflns_Friedel_coverage 0.000
_reflns_number_gt 3171
_reflns_number_total 3628
_reflns_threshold_expression 'I > 2\s(I)'
_cod_data_source_file d0nj01408g2.cif
_cod_data_source_block shelx
_cod_depositor_comments
;Adding full bibliography for 7059573--7059574.cif.

 Adding full bibliography for 7059573--7059574.cif.
;
_cod_original_sg_symbol_H-M 'P 21/c'
_cod_database_code 7059573
_shelx_space_group_comment
;
The symmetry employed for this shelxl refinement is uniquely defined
by the following loop, which should always be used as a source of
symmetry information in preference to the above space-group names.
They are only intended as comments.
;
_shelx_estimated_absorpt_t_min 0.805
_shelx_estimated_absorpt_t_max 0.906
_shelxl_version_number 2014-3

loop_
_space_group_symop_operation_xyz
'x, y, z'
'-x, y+1/2, -z+1/2'
'-x, -y, -z'
'x, -y-1/2, z-1/2'

loop_
_atom_site_label
_atom_site_type_symbol
_atom_site_fract_x
_atom_site_fract_y
_atom_site_fract_z
_atom_site_U_iso_or_equiv
_atom_site_adp_type
_atom_site_occupancy
_atom_site_site_symmetry_order
_atom_site_calc_flag
_atom_site_refinement_flags_posn
_atom_site_refinement_flags_adp
_atom_site_refinement_flags_occupancy
_atom_site_disorder_assembly
_atom_site_disorder_group
Cd1 Cd 0.41989(2) 0.01271(2) 0.86221(2) 0.02910(9) Uani 1 1 d . . . . .
O1 O 0.3940(2) 0.17381(17) 0.8260(2) 0.0362(6) Uani 1 1 d . . . . .
O2 O 0.4870(3) 0.47603(17) 0.7842(2) 0.0381(6) Uani 1 1 d . . . . .
O3 O 0.6100(2) 0.45349(18) 0.4748(2) 0.0343(6) Uani 1 1 d . . . . .
N1 N 0.4995(3) 0.3106(2) 0.7346(2) 0.0321(7) Uani 1 1 d . . . . .
O4 O 0.2034(3) 0.0015(2) 0.7855(3) 0.0625(9) Uani 1 1 d . . . . .
C1 C 0.3629(3) 0.2450(2) 0.8899(3) 0.0299(7) Uani 1 1 d . . . . .
C6 C 0.3949(3) 0.3487(2) 0.8790(3) 0.0264(7) Uani 1 1 d . . . . .
C7 C 0.4632(3) 0.3839(2) 0.7962(3) 0.0272(7) Uani 1 1 d . . . . .
C9 C 0.6711(3) 0.2790(3) 0.5174(3) 0.0307(7) Uani 1 1 d . . . . .
C5 C 0.3643(3) 0.4213(3) 0.9509(3) 0.0342(8) Uani 1 1 d . . . . .
H5 H 0.3871 0.4887 0.9439 0.041 Uiso 1 1 calc R U . . .
C4 C 0.3021(4) 0.3964(3) 1.0312(3) 0.0427(9) Uani 1 1 d . . . . .
H4 H 0.2823 0.4458 1.0780 0.051 Uiso 1 1 calc R U . . .
C3 C 0.2690(4) 0.2948(3) 1.0411(3) 0.0467(10) Uani 1 1 d . . . . .
H3 H 0.2266 0.2765 1.0953 0.056 Uiso 1 1 calc R U . . .
C2 C 0.2977(4) 0.2216(3) 0.9724(3) 0.0412(9) Uani 1 1 d . . . . .
H2 H 0.2735 0.1547 0.9805 0.049 Uiso 1 1 calc R U . . .
C14 C 0.6718(3) 0.3709(3) 0.4576(3) 0.0305(7) Uani 1 1 d . . . . .
C8 C 0.6029(3) 0.2649(3) 0.6036(3) 0.0316(8) Uani 1 1 d . . . . .
N2 N 0.5621(3) 0.3379(2) 0.6546(2) 0.0295(6) Uani 1 1 d . . . . .
C10 C 0.7395(4) 0.1954(3) 0.4933(3) 0.0428(9) Uani 1 1 d . . . . .
H10 H 0.7373 0.1353 0.5320 0.051 Uiso 1 1 calc R U . . .
C11 C 0.8100(5) 0.1992(4) 0.4142(4) 0.0592(13) Uani 1 1 d . . . . .
H11 H 0.8565 0.1433 0.4009 0.071 Uiso 1 1 calc R U . . .
C12 C 0.8099(5) 0.2886(4) 0.3547(4) 0.0622(13) Uani 1 1 d . . . . .
H12 H 0.8569 0.2926 0.3011 0.075 Uiso 1 1 calc R U . . .
C13 C 0.7407(4) 0.3712(3) 0.3745(4) 0.0502(11) Uani 1 1 d . . . . .
H13 H 0.7395 0.4290 0.3316 0.060 Uiso 1 1 calc R U . . .
C17 C 0.1287(5) -0.0539(4) 0.8104(5) 0.0663(14) Uani 1 1 d . . . . .
H17 H 0.1557 -0.0968 0.8696 0.080 Uiso 1 1 calc R U . . .
N3 N 0.0103(4) -0.0602(4) 0.7615(4) 0.0712(12) Uani 1 1 d . . . . .
C15 C -0.0723(6) -0.1347(6) 0.7928(9) 0.141(4) Uani 1 1 d . . . . .
H15A H -0.1404 -0.1007 0.8148 0.212 Uiso 1 1 calc R U . . .
H15B H -0.0280 -0.1745 0.8525 0.212 Uiso 1 1 calc R U . . .
H15C H -0.1035 -0.1785 0.7321 0.212 Uiso 1 1 calc R U . . .
C16 C -0.0375(6) 0.0077(6) 0.6723(6) 0.109(3) Uani 1 1 d . . . . .
H16A H -0.1193 0.0297 0.6774 0.164 Uiso 1 1 calc R U . . .
H16B H -0.0411 -0.0272 0.6044 0.164 Uiso 1 1 calc R U . . .
H16C H 0.0162 0.0657 0.6758 0.164 Uiso 1 1 calc R U . . .
H8 H 0.585(4) 0.198(3) 0.621(3) 0.050(12) Uiso 1 1 d . . . . .
H5A H 0.473(5) 0.247(4) 0.747(4) 0.075 Uiso 1 1 d . U . . .

loop_
_atom_site_aniso_label
_atom_site_aniso_U_11
_atom_site_aniso_U_22
_atom_site_aniso_U_33
_atom_site_aniso_U_23
_atom_site_aniso_U_13
_atom_site_aniso_U_12
Cd1 0.04173(15) 0.01631(12) 0.03111(14) -0.00096(9) 0.01176(10) -0.00267(10)
O1 0.0543(16) 0.0177(11) 0.0403(14) 0.0018(10) 0.0186(12) -0.0004(10)
O2 0.0610(17) 0.0186(11) 0.0402(14) -0.0013(10) 0.0234(13) -0.0023(11)
O3 0.0461(15) 0.0241(11) 0.0347(13) 0.0002(10) 0.0127(11) 0.0091(10)
N1 0.0483(18) 0.0182(13) 0.0347(16) 0.0009(12) 0.0197(14) -0.0010(12)
O4 0.0474(18) 0.0524(19) 0.083(2) -0.0020(17) 0.0016(17) -0.0065(15)
C1 0.0346(19) 0.0232(16) 0.0317(18) 0.0046(13) 0.0063(15) 0.0021(14)
C6 0.0300(18) 0.0228(15) 0.0260(17) -0.0001(12) 0.0050(14) 0.0015(13)
C7 0.0332(18) 0.0208(15) 0.0260(16) 0.0023(12) 0.0023(14) 0.0021(13)
C9 0.0347(19) 0.0244(16) 0.0325(18) -0.0042(13) 0.0058(15) 0.0040(14)
C5 0.040(2) 0.0241(16) 0.039(2) -0.0045(14) 0.0097(16) 0.0003(14)
C4 0.051(2) 0.041(2) 0.039(2) -0.0077(17) 0.0177(19) 0.0034(18)
C3 0.051(2) 0.053(2) 0.042(2) 0.0033(19) 0.024(2) -0.001(2)
C2 0.047(2) 0.035(2) 0.045(2) 0.0051(17) 0.0175(19) -0.0039(17)
C14 0.0343(19) 0.0275(17) 0.0298(18) -0.0024(14) 0.0064(15) 0.0045(14)
C8 0.040(2) 0.0184(16) 0.0374(19) 0.0014(14) 0.0105(16) 0.0024(14)
N2 0.0401(17) 0.0219(13) 0.0287(15) 0.0020(11) 0.0121(13) 0.0008(12)
C10 0.054(2) 0.0281(18) 0.050(2) -0.0007(16) 0.018(2) 0.0112(17)
C11 0.069(3) 0.050(3) 0.068(3) 0.001(2) 0.038(3) 0.027(2)
C12 0.076(3) 0.062(3) 0.062(3) 0.006(2) 0.045(3) 0.020(3)
C13 0.065(3) 0.044(2) 0.050(3) 0.0092(19) 0.031(2) 0.012(2)
C17 0.047(3) 0.062(3) 0.082(4) 0.014(3) -0.006(3) 0.004(2)
N3 0.044(2) 0.067(3) 0.099(4) 0.003(3) 0.007(2) 0.004(2)
C15 0.065(4) 0.113(6) 0.246(12) 0.030(7) 0.029(6) -0.017(4)
C16 0.075(4) 0.144(7) 0.093(5) 0.006(5) -0.017(4) 0.035(4)

loop_
_atom_type_symbol
_atom_type_description
_atom_type_scat_dispersion_real
_atom_type_scat_dispersion_imag
_atom_type_scat_source
C C 0.0033 0.0016 'International Tables Vol C Tables 4.2.6.8 and 6.1.1.4'
H H 0.0000 0.0000 'International Tables Vol C Tables 4.2.6.8 and 6.1.1.4'
N N 0.0061 0.0033 'International Tables Vol C Tables 4.2.6.8 and 6.1.1.4'
O O 0.0106 0.0060 'International Tables Vol C Tables 4.2.6.8 and 6.1.1.4'
Cd Cd -0.8075 1.2024 'International Tables Vol C Tables 4.2.6.8 and 6.1.1.4'

loop_
_geom_angle_atom_site_label_1
_geom_angle_atom_site_label_2
_geom_angle_atom_site_label_3
_geom_angle
_geom_angle_site_symmetry_1
_geom_angle_site_symmetry_3
_geom_angle_publ_flag
O1 Cd1 O3 119.03(9) . 2_646 ?
O1 Cd1 O3 90.21(9) . 4_566 ?
O3 Cd1 O3 78.27(9) 2_646 4_566 ?
O1 Cd1 N2 163.08(10) . 2_646 ?
O3 Cd1 N2 76.87(9) 2_646 2_646 ?
O3 Cd1 N2 99.32(9) 4_566 2_646 ?
O1 Cd1 O2 95.58(9) . 2_646 ?
O3 Cd1 O2 143.67(9) 2_646 2_646 ?
O3 Cd1 O2 91.80(9) 4_566 2_646 ?
N2 Cd1 O2 70.34(9) 2_646 2_646 ?
O1 Cd1 O4 84.16(11) . . ?
O3 Cd1 O4 91.44(11) 2_646 . ?
O3 Cd1 O4 164.09(11) 4_566 . ?
N2 Cd1 O4 89.97(11) 2_646 . ?
O2 Cd1 O4 103.53(12) 2_646 . ?
C1 O1 Cd1 127.1(2) . . ?
C7 O2 Cd1 115.5(2) . 2_656 ?
C14 O3 Cd1 127.0(2) . 2_656 ?
C14 O3 Cd1 119.3(2) . 4_565 ?
Cd1 O3 Cd1 101.73(9) 2_656 4_565 ?
C7 N1 N2 118.8(3) . . ?
C7 N1 H5A 115(3) . . ?
N2 N1 H5A 126(3) . . ?
C17 O4 Cd1 128.3(3) . . ?
O1 C1 C2 121.6(3) . . ?
O1 C1 C6 121.4(3) . . ?
C2 C1 C6 117.0(3) . . ?
C5 C6 C1 119.7(3) . . ?
C5 C6 C7 117.6(3) . . ?
C1 C6 C7 122.7(3) . . ?
O2 C7 N1 122.0(3) . . ?
O2 C7 C6 122.4(3) . . ?
N1 C7 C6 115.6(3) . . ?
C10 C9 C14 119.5(3) . . ?
C10 C9 C8 116.4(3) . . ?
C14 C9 C8 124.2(3) . . ?
C4 C5 C6 122.2(3) . . ?
C4 C5 H5 118.9 . . ?
C6 C5 H5 118.9 . . ?
C5 C4 C3 118.3(4) . . ?
C5 C4 H4 120.9 . . ?
C3 C4 H4 120.9 . . ?
C2 C3 C4 121.2(4) . . ?
C2 C3 H3 119.4 . . ?
C4 C3 H3 119.4 . . ?
C3 C2 C1 121.7(4) . . ?
C3 C2 H2 119.2 . . ?
C1 C2 H2 119.2 . . ?
O3 C14 C13 119.4(3) . . ?
O3 C14 C9 123.6(3) . . ?
C13 C14 C9 117.0(3) . . ?
N2 C8 C9 124.3(3) . . ?
N2 C8 H8 118(3) . . ?
C9 C8 H8 117(3) . . ?
C8 N2 N1 116.5(3) . . ?
C8 N2 Cd1 130.5(2) . 2_656 ?
N1 N2 Cd1 112.95(19) . 2_656 ?
C11 C10 C9 122.2(4) . . ?
C11 C10 H10 118.9 . . ?
C9 C10 H10 118.9 . . ?
C10 C11 C12 118.5(4) . . ?
C10 C11 H11 120.8 . . ?
C12 C11 H11 120.8 . . ?
C13 C12 C11 120.6(4) . . ?
C13 C12 H12 119.7 . . ?
C11 C12 H12 119.7 . . ?
C12 C13 C14 122.1(4) . . ?
C12 C13 H13 118.9 . . ?
C14 C13 H13 118.9 . . ?
O4 C17 N3 125.8(5) . . ?
O4 C17 H17 117.1 . . ?
N3 C17 H17 117.1 . . ?
C17 N3 C16 119.2(5) . . ?
C17 N3 C15 122.1(6) . . ?
C16 N3 C15 118.7(6) . . ?
N3 C15 H15A 109.5 . . ?
N3 C15 H15B 109.5 . . ?
H15A C15 H15B 109.5 . . ?
N3 C15 H15C 109.5 . . ?
H15A C15 H15C 109.5 . . ?
H15B C15 H15C 109.5 . . ?
N3 C16 H16A 109.5 . . ?
N3 C16 H16B 109.5 . . ?
H16A C16 H16B 109.5 . . ?
N3 C16 H16C 109.5 . . ?
H16A C16 H16C 109.5 . . ?
H16B C16 H16C 109.5 . . ?

loop_
_geom_bond_atom_site_label_1
_geom_bond_atom_site_label_2
_geom_bond_distance
_geom_bond_site_symmetry_2
_geom_bond_publ_flag
Cd1 O1 2.172(2) . ?
Cd1 O3 2.271(2) 2_646 ?
Cd1 O3 2.314(3) 4_566 ?
Cd1 N2 2.320(3) 2_646 ?
Cd1 O2 2.327(2) 2_646 ?
Cd1 O4 2.384(3) . ?
O1 C1 1.321(4) . ?
O2 C7 1.255(4) . ?
O2 Cd1 2.327(2) 2_656 ?
O3 C14 1.322(4) . ?
O3 Cd1 2.271(2) 2_656 ?
O3 Cd1 2.314(3) 4_565 ?
N1 C7 1.345(4) . ?
N1 N2 1.375(4) . ?
N1 H5A 0.90(5) . ?
O4 C17 1.188(6) . ?
C1 C2 1.408(5) . ?
C1 C6 1.422(4) . ?
C6 C5 1.400(5) . ?
C6 C7 1.474(5) . ?
C9 C10 1.399(5) . ?
C9 C14 1.422(5) . ?
C9 C8 1.446(5) . ?
C5 C4 1.367(5) . ?
C5 H5 0.9300 . ?
C4 C3 1.396(6) . ?
C4 H4 0.9300 . ?
C3 C2 1.370(6) . ?
C3 H3 0.9300 . ?
C2 H2 0.9300 . ?
C14 C13 1.406(5) . ?
C8 N2 1.284(4) . ?
C8 H8 0.94(4) . ?
N2 Cd1 2.320(3) 2_656 ?
C10 C11 1.379(6) . ?
C10 H10 0.9300 . ?
C11 C12 1.391(7) . ?
C11 H11 0.9300 . ?
C12 C13 1.377(6) . ?
C12 H12 0.9300 . ?
C13 H13 0.9300 . ?
C17 N3 1.324(6) . ?
C17 H17 0.9300 . ?
N3 C16 1.442(8) . ?
N3 C15 1.444(8) . ?
C15 H15A 0.9600 . ?
C15 H15B 0.9600 . ?
C15 H15C 0.9600 . ?
C16 H16A 0.9600 . ?
C16 H16B 0.9600 . ?
C16 H16C 0.9600 . ?

loop_
_geom_hbond_atom_site_label_D
_geom_hbond_atom_site_label_H
_geom_hbond_atom_site_label_A
_geom_hbond_distance_DH
_geom_hbond_distance_HA
_geom_hbond_distance_DA
_geom_hbond_angle_DHA
_geom_hbond_site_symmetry_A
N1 H5A O1 0.90(5) 1.74(5) 2.536(4) 145(5) .
N1 H5A O1 0.90(5) 1.74(5) 2.536(4) 145(5) .

loop_
_geom_torsion_atom_site_label_1
_geom_torsion_atom_site_label_2
_geom_torsion_atom_site_label_3
_geom_torsion_atom_site_label_4
_geom_torsion
_geom_torsion_site_symmetry_1
_geom_torsion_site_symmetry_2
_geom_torsion_site_symmetry_3
_geom_torsion_site_symmetry_4
_geom_torsion_publ_flag
Cd1 O1 C1 C2 -24.6(5) . . . . ?
Cd1 O1 C1 C6 154.9(3) . . . . ?
O1 C1 C6 C5 -177.6(3) . . . . ?
C2 C1 C6 C5 1.9(5) . . . . ?
O1 C1 C6 C7 0.5(5) . . . . ?
C2 C1 C6 C7 179.9(3) . . . . ?
Cd1 O2 C7 N1 5.9(4) 2_656 . . . ?
Cd1 O2 C7 C6 -174.7(2) 2_656 . . . ?
N2 N1 C7 O2 -1.5(5) . . . . ?
N2 N1 C7 C6 179.1(3) . . . . ?
C5 C6 C7 O2 -4.6(5) . . . . ?
C1 C6 C7 O2 177.2(3) . . . . ?
C5 C6 C7 N1 174.8(3) . . . . ?
C1 C6 C7 N1 -3.3(5) . . . . ?
C1 C6 C5 C4 -1.2(6) . . . . ?
C7 C6 C5 C4 -179.4(4) . . . . ?
C6 C5 C4 C3 0.3(6) . . . . ?
C5 C4 C3 C2 -0.1(7) . . . . ?
C4 C3 C2 C1 0.8(7) . . . . ?
O1 C1 C2 C3 177.8(4) . . . . ?
C6 C1 C2 C3 -1.7(6) . . . . ?
Cd1 O3 C14 C13 -144.6(3) 2_656 . . . ?
Cd1 O3 C14 C13 79.8(4) 4_565 . . . ?
Cd1 O3 C14 C9 36.7(5) 2_656 . . . ?
Cd1 O3 C14 C9 -98.9(4) 4_565 . . . ?
C10 C9 C14 O3 180.0(3) . . . . ?
C8 C9 C14 O3 0.2(6) . . . . ?
C10 C9 C14 C13 1.3(6) . . . . ?
C8 C9 C14 C13 -178.5(4) . . . . ?
C10 C9 C8 N2 161.7(4) . . . . ?
C14 C9 C8 N2 -18.5(6) . . . . ?
C9 C8 N2 N1 -179.8(3) . . . . ?
C9 C8 N2 Cd1 -1.5(6) . . . 2_656 ?
C7 N1 N2 C8 174.9(3) . . . . ?
C7 N1 N2 Cd1 -3.6(4) . . . 2_656 ?
C14 C9 C10 C11 1.2(6) . . . . ?
C8 C9 C10 C11 -179.0(4) . . . . ?
C9 C10 C11 C12 -1.8(8) . . . . ?
C10 C11 C12 C13 -0.1(8) . . . . ?
C11 C12 C13 C14 2.6(8) . . . . ?
O3 C14 C13 C12 178.1(4) . . . . ?
C9 C14 C13 C12 -3.2(7) . . . . ?
Cd1 O4 C17 N3 -176.6(4) . . . . ?
O4 C17 N3 C16 -2.7(10) . . . . ?
O4 C17 N3 C15 175.8(7) . . . . ?
